data_1572751
loop_
_publ_author_name
'Anju, Balakrishnan S.'
'Nair, Neeraja R.'
'Rajput, Janavi'
'Bertke, Jeffery A.'
'Mondal, Bhaskar'
'Kundu, Subrata'

_publ_section_title
;
 Role of ancillary ligands in <i>S</i>-nitrosothiol and NO generation from
 nitrite-thiol interactions at mononuclear zinc(ii) sites.
;
_journal_issue 43
_journal_name_full 'Chemical science'
_journal_page_first 18000
_journal_page_last 18007
_journal_paper_doi 10.1039/d4sc04853a
_journal_volume 15
_journal_year 2024
_chemical_absolute_configuration unk
_chemical_formula_moiety 'C23 H32 F3 N8 O3 S Zn, C F3 O3 S'
_chemical_formula_sum 'C24 H32 F6 N8 O6 S2 Zn'
_chemical_formula_weight 772.06
_space_group_crystal_system triclinic
_space_group_IT_number 1
_space_group_name_Hall 'P 1'
_space_group_name_H-M_alt 'P 1'
_atom_sites_solution_hydrogens geom
_atom_sites_solution_primary intrinsic
_audit_creation_method SHELXL-2019/1
_audit_update_record
;
2024-05-16 deposited with the CCDC.	2024-10-03 downloaded from the CCDC.
;
_cell_angle_alpha 68.674(4)
_cell_angle_beta 81.829(4)
_cell_angle_gamma 82.012(4)
_cell_formula_units_Z 1
_cell_length_a 8.4126(12)
_cell_length_b 8.7175(12)
_cell_length_c 11.8242(16)
_cell_measurement_reflns_used 6090
_cell_measurement_temperature 150(2)
_cell_measurement_theta_max 23.43
_cell_measurement_theta_min 2.46
_cell_volume 795.98(19)
_computing_cell_refinement 'SAINT V8.37A (Bruker, 2005)'
_computing_data_collection 'APEX3 V2016.5-0 (Bruker, 2016)'
_computing_data_reduction
; 
SAINT V8.37A, XPREP v2014/2, TWINABS V2012/1 (Bruker, 2016) 
;
_computing_molecular_graphics 'SHELXLE v932 (Hubschle, 2011)'
_computing_publication_material 'XCIF V2014-2 (Bruker, 2014)'
_computing_structure_refinement 'SHELXL-2019/1 (Sheldrick, 2019)'
_computing_structure_solution 'SHELX-2014-5 (Sheldrick, 2015)'
_diffrn_ambient_temperature 150(2)
_diffrn_measured_fraction_theta_full 1.000
_diffrn_measured_fraction_theta_max 0.985
_diffrn_measurement_device_type 'Bruker ApexII CCD'
_diffrn_measurement_method 'profile data from \f and \w scans'
_diffrn_radiation_monochromator 'multilayer mirrors'
_diffrn_radiation_source 'fine-focus sealed tube'
_diffrn_radiation_type MoK\a
_diffrn_radiation_wavelength 0.71073
_diffrn_reflns_av_R_equivalents 0.0810
_diffrn_reflns_av_unetI/netI 0.0643
_diffrn_reflns_Laue_measured_fraction_full 1.000
_diffrn_reflns_Laue_measured_fraction_max 0.985
_diffrn_reflns_number 4035
_diffrn_reflns_point_group_measured_fraction_full 0.500
_diffrn_reflns_point_group_measured_fraction_max 0.492
_diffrn_reflns_theta_full 25.242
_diffrn_reflns_theta_max 28.667
_diffrn_reflns_theta_min 2.457
_exptl_absorpt_coefficient_mu 0.990
_exptl_absorpt_correction_T_max 0.745687
_exptl_absorpt_correction_T_min 0.582712
_exptl_absorpt_correction_type multi-scan
_exptl_absorpt_process_details 'SADABS V2016/2 (Bruker, 2016)'
_exptl_crystal_colour colourless
_exptl_crystal_density_diffrn 1.611
_exptl_crystal_density_method 'not measured'
_exptl_crystal_description block
_exptl_crystal_F_000 396
_exptl_crystal_size_max 0.090
_exptl_crystal_size_mid 0.070
_exptl_crystal_size_min 0.050
_refine_diff_density_max 0.543
_refine_diff_density_min -0.417
_refine_diff_density_rms 0.091
_refine_ls_abs_structure_details
;
 Refined as an inversion twin.
;
_refine_ls_abs_structure_Flack 0.48(3)
_refine_ls_extinction_method none
_refine_ls_goodness_of_fit_ref 1.045
_refine_ls_hydrogen_treatment constr
_refine_ls_matrix_type full
_refine_ls_number_parameters 433
_refine_ls_number_reflns 4035
_refine_ls_number_restraints 3
_refine_ls_restrained_S_all 1.044
_refine_ls_R_factor_all 0.0644
_refine_ls_R_factor_gt 0.0450
_refine_ls_shift/su_max 0.008
_refine_ls_shift/su_mean 0.000
_refine_ls_structure_factor_coef Fsqd
_refine_ls_weighting_details 'w=1/[\s^2^(Fo^2^)+(0.0588P)^2^] where P=(Fo^2^+2Fc^2^)/3'
_refine_ls_weighting_scheme calc
_refine_ls_wR_factor_gt 0.0976
_refine_ls_wR_factor_ref 0.1039
_reflns_Friedel_coverage 0.000
_reflns_Friedel_fraction_full 0.000
_reflns_Friedel_fraction_max 0.000
_reflns_number_gt 3298
_reflns_number_total 4035
_reflns_threshold_expression 'I > 2\s(I)'
_cod_data_source_file d4sc04853a2.cif
_cod_data_source_block ABS1407
_cod_depositor_comments 'Adding full bibliography for 1572750--1572760.cif.'
_cod_database_code 1572751
_shelx_shelxl_version_number 2019/1
_shelx_space_group_comment
;
The symmetry employed for this shelxl refinement is uniquely defined
by the following loop, which should always be used as a source of
symmetry information in preference to the above space-group names.
They are only intended as comments.
;
_shelx_estimated_absorpt_t_min 0.916
_shelx_estimated_absorpt_t_max 0.952

loop_
_space_group_symop_operation_xyz
'x, y, z'

loop_
_atom_site_label
_atom_site_type_symbol
_atom_site_fract_x
_atom_site_fract_y
_atom_site_fract_z
_atom_site_U_iso_or_equiv
_atom_site_adp_type
_atom_site_occupancy
_atom_site_site_symmetry_order
_atom_site_calc_flag
_atom_site_refinement_flags_posn
_atom_site_refinement_flags_adp
_atom_site_refinement_flags_occupancy
_atom_site_disorder_assembly
_atom_site_disorder_group
Zn1 Zn 0.34319(5) 0.57679(5) 0.38938(5) 0.02137(15) Uani 1 1 d . . . . .
S1 S 0.37811(16) 0.20163(15) 0.53939(12) 0.0258(3) Uani 1 1 d . . . . .
S2 S 0.93577(15) 0.35714(15) 0.89136(12) 0.0229(3) Uani 1 1 d . . . . .
F1 F 0.4868(6) 0.2690(5) 0.7115(4) 0.0552(11) Uani 1 1 d . . . . .
F2 F 0.5422(4) 0.0171(4) 0.7214(3) 0.0432(9) Uani 1 1 d . . . . .
F3 F 0.3035(5) 0.1048(5) 0.7760(3) 0.0462(9) Uani 1 1 d . . . . .
F4 F 0.9610(5) 0.2484(4) 0.7097(3) 0.0408(9) Uani 1 1 d . . . . .
F5 F 0.9901(5) 0.0568(4) 0.8849(3) 0.0414(8) Uani 1 1 d . . . . .
F6 F 0.7559(4) 0.1746(5) 0.8408(4) 0.0468(9) Uani 1 1 d . . . . .
O1 O 0.2637(5) 0.3475(4) 0.5247(3) 0.0295(8) Uani 1 1 d . . . . .
O2 O 0.5283(5) 0.2421(6) 0.4654(4) 0.0455(11) Uani 1 1 d . . . . .
O3 O 0.3081(6) 0.0617(5) 0.5406(4) 0.0400(10) Uani 1 1 d . . . . .
O4 O 0.8443(5) 0.5029(5) 0.8164(4) 0.0357(9) Uani 1 1 d . . . . .
O5 O 0.8689(5) 0.2896(5) 1.0169(3) 0.0336(9) Uani 1 1 d . . . . .
O6 O 1.1071(5) 0.3656(5) 0.8740(4) 0.0324(9) Uani 1 1 d . . . . .
N1 N 0.2998(5) 0.4756(6) 0.2620(4) 0.0235(9) Uani 1 1 d . . . . .
N2 N 0.4190(5) 0.4562(5) 0.1743(4) 0.0210(9) Uani 1 1 d . . . . .
N3 N 0.5239(5) 0.7008(5) 0.2637(4) 0.0227(9) Uani 1 1 d . . . . .
N4 N 0.6023(5) 0.6417(5) 0.1748(4) 0.0229(9) Uani 1 1 d . . . . .
N5 N 0.1473(5) 0.7493(5) 0.3798(4) 0.0235(9) Uani 1 1 d . . . . .
N6 N 0.0818(5) 0.7753(5) 0.4843(4) 0.0220(9) Uani 1 1 d . . . . .
N7 N 0.4114(5) 0.6162(5) 0.5382(4) 0.0208(9) Uani 1 1 d . . . . .
N8 N 0.2919(5) 0.6607(6) 0.6161(4) 0.0196(9) Uani 1 1 d . . . . .
C1 C 0.1658(6) 0.4303(7) 0.2392(5) 0.0252(11) Uani 1 1 d . . . . .
C2 C 0.1985(6) 0.3803(7) 0.1370(5) 0.0267(11) Uani 1 1 d . . . . .
H2 H 0.124218 0.342747 0.101645 0.032 Uiso 1 1 calc R U . . .
C3 C 0.3592(6) 0.3966(6) 0.0985(4) 0.0232(11) Uani 1 1 d . . . . .
C4 C 0.0094(7) 0.4383(8) 0.3151(6) 0.0369(13) Uani 1 1 d . . . . .
H4A H 0.029781 0.442709 0.393380 0.055 Uiso 1 1 calc R U . . .
H4B H -0.045491 0.339826 0.329550 0.055 Uiso 1 1 calc R U . . .
H4C H -0.058771 0.537547 0.272237 0.055 Uiso 1 1 calc R U . . .
C5 C 0.4613(7) 0.3562(7) -0.0033(5) 0.0311(13) Uani 1 1 d . . . . .
H5A H 0.520663 0.450946 -0.053941 0.047 Uiso 1 1 calc R U . . .
H5B H 0.392109 0.331409 -0.053330 0.047 Uiso 1 1 calc R U . . .
H5C H 0.537807 0.259752 0.030670 0.047 Uiso 1 1 calc R U . . .
C6 C 0.5825(6) 0.4755(6) 0.1847(5) 0.0205(10) Uani 1 1 d . . . . .
H6A H 0.654511 0.447429 0.119780 0.025 Uiso 1 1 calc R U . . .
H6B H 0.614774 0.397360 0.264426 0.025 Uiso 1 1 calc R U . . .
C7 C 0.5701(7) 0.8518(7) 0.2330(5) 0.0269(11) Uani 1 1 d . . . . .
C8 C 0.6774(7) 0.8880(7) 0.1280(5) 0.0344(13) Uani 1 1 d . . . . .
H8 H 0.728319 0.987168 0.088042 0.041 Uiso 1 1 calc R U . . .
C9 C 0.6953(7) 0.7514(7) 0.0933(5) 0.0306(12) Uani 1 1 d . . . . .
C10 C 0.5068(8) 0.9641(7) 0.3056(5) 0.0330(13) Uani 1 1 d . . . . .
H10A H 0.423252 1.046567 0.263131 0.050 Uiso 1 1 calc R U . . .
H10B H 0.595545 1.020273 0.313454 0.050 Uiso 1 1 calc R U . . .
H10C H 0.460835 0.897763 0.386896 0.050 Uiso 1 1 calc R U . . .
C11 C 0.7968(9) 0.7186(8) -0.0122(6) 0.051(2) Uani 1 1 d . . . . .
H11A H 0.889808 0.639948 0.017559 0.077 Uiso 1 1 calc R U . . .
H11B H 0.834486 0.822407 -0.070735 0.077 Uiso 1 1 calc R U . . .
H11C H 0.732168 0.671981 -0.052365 0.077 Uiso 1 1 calc R U . . .
C12 C 0.0869(7) 0.8765(7) 0.2873(5) 0.0280(11) Uani 1 1 d . . . . .
C13 C -0.0183(7) 0.9824(7) 0.3358(6) 0.0360(14) Uani 1 1 d . . . . .
H13 H -0.078083 1.081282 0.290621 0.043 Uiso 1 1 calc R U . . .
C14 C -0.0185(6) 0.9169(7) 0.4594(6) 0.0293(12) Uani 1 1 d . . . . .
C15 C 0.1353(8) 0.8940(8) 0.1576(6) 0.0428(15) Uani 1 1 d . . . . .
H15A H 0.246681 0.923373 0.135118 0.064 Uiso 1 1 calc R U . . .
H15B H 0.063522 0.981200 0.105388 0.064 Uiso 1 1 calc R U . . .
H15C H 0.127566 0.789146 0.146832 0.064 Uiso 1 1 calc R U . . .
C16 C -0.1050(8) 0.9777(9) 0.5566(6) 0.0438(15) Uani 1 1 d . . . . .
H16A H -0.152296 0.885561 0.622992 0.066 Uiso 1 1 calc R U . . .
H16B H -0.190837 1.063799 0.522301 0.066 Uiso 1 1 calc R U . . .
H16C H -0.028801 1.023504 0.588330 0.066 Uiso 1 1 calc R U . . .
C17 C 0.1260(6) 0.6569(7) 0.5992(5) 0.0247(11) Uani 1 1 d . . . . .
H17A H 0.109638 0.544660 0.603323 0.030 Uiso 1 1 calc R U . . .
H17B H 0.054702 0.680581 0.666255 0.030 Uiso 1 1 calc R U . . .
C18 C 0.5498(6) 0.6188(6) 0.5806(4) 0.0233(10) Uani 1 1 d . . . . .
C19 C 0.5180(7) 0.6639(6) 0.6841(5) 0.0262(11) Uani 1 1 d . . . . .
H19 H 0.595420 0.675416 0.730974 0.031 Uiso 1 1 calc R U . . .
C20 C 0.3544(7) 0.6883(6) 0.7048(4) 0.0238(11) Uani 1 1 d . . . . .
C21 C 0.7079(6) 0.5744(8) 0.5204(6) 0.0330(13) Uani 1 1 d . . . . .
H21A H 0.698606 0.481862 0.494068 0.049 Uiso 1 1 calc R U . . .
H21B H 0.789824 0.542108 0.578125 0.049 Uiso 1 1 calc R U . . .
H21C H 0.739493 0.669971 0.449234 0.049 Uiso 1 1 calc R U . . .
C22 C 0.2503(8) 0.7344(8) 0.8028(5) 0.0341(14) Uani 1 1 d . . . . .
H22A H 0.185537 0.839253 0.766175 0.051 Uiso 1 1 calc R U . . .
H22B H 0.318248 0.746591 0.859203 0.051 Uiso 1 1 calc R U . . .
H22C H 0.178566 0.647606 0.847389 0.051 Uiso 1 1 calc R U . . .
C23 C 0.4309(7) 0.1461(7) 0.6959(5) 0.0306(12) Uani 1 1 d . . . . .
C24 C 0.9085(6) 0.2010(7) 0.8291(5) 0.0276(11) Uani 1 1 d . . . . .

loop_
_atom_site_aniso_label
_atom_site_aniso_U_11
_atom_site_aniso_U_22
_atom_site_aniso_U_33
_atom_site_aniso_U_23
_atom_site_aniso_U_13
_atom_site_aniso_U_12
Zn1 0.0192(3) 0.0270(3) 0.0184(3) -0.0099(2) 0.0008(2) -0.0013(2)
S1 0.0267(7) 0.0245(7) 0.0248(6) -0.0088(5) -0.0013(5) 0.0013(5)
S2 0.0200(6) 0.0285(7) 0.0226(6) -0.0123(5) -0.0016(5) -0.0017(5)
F1 0.083(3) 0.036(2) 0.052(2) -0.0081(18) -0.040(2) -0.011(2)
F2 0.040(2) 0.040(2) 0.043(2) -0.0083(16) -0.0129(16) 0.0121(16)
F3 0.049(2) 0.057(2) 0.0273(17) -0.0133(17) 0.0043(16) 0.0021(18)
F4 0.060(3) 0.046(2) 0.0238(17) -0.0208(16) 0.0011(16) -0.0103(18)
F5 0.049(2) 0.0284(18) 0.047(2) -0.0126(16) -0.0070(17) -0.0050(16)
F6 0.032(2) 0.059(2) 0.059(2) -0.027(2) -0.0066(18) -0.0188(17)
O1 0.034(2) 0.0242(19) 0.0275(19) -0.0064(15) -0.0049(16) 0.0008(16)
O2 0.034(2) 0.064(3) 0.026(2) -0.006(2) 0.0016(18) 0.004(2)
O3 0.051(3) 0.028(2) 0.045(2) -0.0162(19) -0.009(2) -0.0033(19)
O4 0.038(2) 0.034(2) 0.033(2) -0.0117(18) -0.0053(17) 0.0042(18)
O5 0.035(2) 0.046(2) 0.0216(18) -0.0146(17) -0.0012(16) -0.0040(18)
O6 0.024(2) 0.041(2) 0.039(2) -0.0216(19) -0.0022(16) -0.0086(17)
N1 0.017(2) 0.030(2) 0.024(2) -0.0126(19) 0.0020(17) 0.0017(18)
N2 0.019(2) 0.025(2) 0.019(2) -0.0099(17) 0.0011(16) 0.0014(17)
N3 0.024(2) 0.025(2) 0.020(2) -0.0127(17) 0.0051(17) -0.0025(18)
N4 0.023(2) 0.023(2) 0.024(2) -0.0131(17) 0.0082(17) -0.0058(17)
N5 0.029(2) 0.022(2) 0.019(2) -0.0088(17) -0.0029(17) 0.0043(17)
N6 0.015(2) 0.025(2) 0.027(2) -0.0125(18) 0.0015(16) -0.0018(17)
N7 0.014(2) 0.029(2) 0.0191(19) -0.0097(17) 0.0019(16) -0.0012(17)
N8 0.015(2) 0.026(2) 0.019(2) -0.0111(18) 0.0034(17) -0.0028(17)
C1 0.019(3) 0.034(3) 0.024(3) -0.012(2) 0.000(2) 0.000(2)
C2 0.025(3) 0.032(3) 0.026(3) -0.012(2) -0.007(2) -0.003(2)
C3 0.025(3) 0.027(3) 0.020(2) -0.011(2) -0.004(2) 0.000(2)
C4 0.022(3) 0.051(4) 0.042(3) -0.021(3) 0.001(2) -0.008(3)
C5 0.035(3) 0.037(3) 0.023(3) -0.016(2) 0.002(2) 0.002(3)
C6 0.020(3) 0.022(2) 0.019(2) -0.008(2) -0.001(2) -0.001(2)
C7 0.030(3) 0.025(3) 0.025(3) -0.009(2) -0.001(2) -0.002(2)
C8 0.039(3) 0.027(3) 0.035(3) -0.012(2) 0.010(3) -0.006(2)
C9 0.036(3) 0.024(3) 0.031(3) -0.011(2) 0.012(2) -0.012(2)
C10 0.046(4) 0.026(3) 0.030(3) -0.015(2) 0.006(2) -0.009(2)
C11 0.067(5) 0.041(4) 0.049(4) -0.026(3) 0.035(4) -0.023(3)
C12 0.031(3) 0.026(3) 0.026(3) -0.006(2) -0.012(2) 0.002(2)
C13 0.027(3) 0.028(3) 0.049(4) -0.010(3) -0.013(3) 0.009(2)
C14 0.017(3) 0.030(3) 0.045(3) -0.019(2) -0.005(2) 0.003(2)
C15 0.044(4) 0.042(3) 0.034(3) -0.005(3) -0.008(3) 0.008(3)
C16 0.033(3) 0.046(4) 0.054(4) -0.026(3) -0.002(3) 0.010(3)
C17 0.019(3) 0.030(3) 0.025(3) -0.012(2) 0.006(2) -0.002(2)
C18 0.026(3) 0.022(3) 0.021(2) -0.005(2) -0.004(2) -0.005(2)
C19 0.031(3) 0.025(3) 0.024(2) -0.008(2) -0.004(2) -0.009(2)
C20 0.035(3) 0.018(2) 0.015(2) -0.0020(19) 0.001(2) -0.005(2)
C21 0.019(3) 0.041(3) 0.042(3) -0.018(3) -0.005(2) 0.000(2)
C22 0.042(4) 0.037(3) 0.030(3) -0.020(3) 0.004(3) -0.009(3)
C23 0.034(3) 0.027(3) 0.028(3) -0.006(2) -0.005(2) -0.001(2)
C24 0.026(3) 0.033(3) 0.029(3) -0.015(2) -0.002(2) -0.008(2)

loop_
_atom_type_symbol
_atom_type_description
_atom_type_scat_dispersion_real
_atom_type_scat_dispersion_imag
_atom_type_scat_source
C C 0.0033 0.0016 'International Tables Vol C Tables 4.2.6.8 and 6.1.1.4'
H H 0.0000 0.0000 'International Tables Vol C Tables 4.2.6.8 and 6.1.1.4'
F F 0.0171 0.0103 'International Tables Vol C Tables 4.2.6.8 and 6.1.1.4'
N N 0.0061 0.0033 'International Tables Vol C Tables 4.2.6.8 and 6.1.1.4'
O O 0.0106 0.0060 'International Tables Vol C Tables 4.2.6.8 and 6.1.1.4'
S S 0.1246 0.1234 'International Tables Vol C Tables 4.2.6.8 and 6.1.1.4'
Zn Zn 0.2839 1.4301 'International Tables Vol C Tables 4.2.6.8 and 6.1.1.4'

loop_
_geom_angle_atom_site_label_1
_geom_angle_atom_site_label_2
_geom_angle_atom_site_label_3
_geom_angle
_geom_angle_site_symmetry_1
_geom_angle_site_symmetry_3
_geom_angle_publ_flag
N5 Zn1 N7 90.82(16) . . ?
N5 Zn1 N3 105.94(17) . . ?
N7 Zn1 N3 95.93(16) . . ?
N5 Zn1 N1 101.46(17) . . ?
N7 Zn1 N1 165.39(16) . . ?
N3 Zn1 N1 88.34(17) . . ?
N5 Zn1 O1 105.18(16) . . ?
N7 Zn1 O1 84.44(16) . . ?
N3 Zn1 O1 148.86(15) . . ?
N1 Zn1 O1 84.71(16) . . ?
O3 S1 O2 118.1(3) . . ?
O3 S1 O1 113.7(2) . . ?
O2 S1 O1 111.8(3) . . ?
O3 S1 C23 104.6(3) . . ?
O2 S1 C23 103.6(3) . . ?
O1 S1 C23 102.9(2) . . ?
O6 S2 O5 115.1(2) . . ?
O6 S2 O4 114.6(3) . . ?
O5 S2 O4 115.0(2) . . ?
O6 S2 C24 103.7(2) . . ?
O5 S2 C24 103.3(2) . . ?
O4 S2 C24 102.9(2) . . ?
S1 O1 Zn1 115.4(2) . . ?
C1 N1 N2 106.4(4) . . ?
C1 N1 Zn1 132.2(3) . . ?
N2 N1 Zn1 121.2(3) . . ?
C3 N2 N1 110.2(4) . . ?
C3 N2 C6 130.1(4) . . ?
N1 N2 C6 119.0(4) . . ?
C7 N3 N4 105.0(4) . . ?
C7 N3 Zn1 132.6(3) . . ?
N4 N3 Zn1 121.4(3) . . ?
C9 N4 N3 111.5(4) . . ?
C9 N4 C6 129.6(4) . . ?
N3 N4 C6 118.8(4) . . ?
C12 N5 N6 106.4(4) . . ?
C12 N5 Zn1 133.2(4) . . ?
N6 N5 Zn1 118.3(3) . . ?
C14 N6 N5 111.1(4) . . ?
C14 N6 C17 130.3(4) . . ?
N5 N6 C17 118.6(4) . . ?
C18 N7 N8 105.2(4) . . ?
C18 N7 Zn1 136.7(3) . . ?
N8 N7 Zn1 118.0(3) . . ?
C20 N8 N7 111.2(4) . . ?
C20 N8 C17 130.2(4) . . ?
N7 N8 C17 118.3(4) . . ?
N1 C1 C2 109.9(5) . . ?
N1 C1 C4 121.7(5) . . ?
C2 C1 C4 128.5(5) . . ?
C3 C2 C1 106.3(5) . . ?
C3 C2 H2 126.9 . . ?
C1 C2 H2 126.9 . . ?
N2 C3 C2 107.2(4) . . ?
N2 C3 C5 122.9(5) . . ?
C2 C3 C5 129.9(5) . . ?
C1 C4 H4A 109.5 . . ?
C1 C4 H4B 109.5 . . ?
H4A C4 H4B 109.5 . . ?
C1 C4 H4C 109.5 . . ?
H4A C4 H4C 109.5 . . ?
H4B C4 H4C 109.5 . . ?
C3 C5 H5A 109.5 . . ?
C3 C5 H5B 109.5 . . ?
H5A C5 H5B 109.5 . . ?
C3 C5 H5C 109.5 . . ?
H5A C5 H5C 109.5 . . ?
H5B C5 H5C 109.5 . . ?
N2 C6 N4 112.1(4) . . ?
N2 C6 H6A 109.2 . . ?
N4 C6 H6A 109.2 . . ?
N2 C6 H6B 109.2 . . ?
N4 C6 H6B 109.2 . . ?
H6A C6 H6B 107.9 . . ?
N3 C7 C8 110.5(5) . . ?
N3 C7 C10 122.3(5) . . ?
C8 C7 C10 127.2(5) . . ?
C9 C8 C7 106.3(5) . . ?
C9 C8 H8 126.8 . . ?
C7 C8 H8 126.8 . . ?
N4 C9 C8 106.7(5) . . ?
N4 C9 C11 122.9(5) . . ?
C8 C9 C11 130.4(5) . . ?
C7 C10 H10A 109.5 . . ?
C7 C10 H10B 109.5 . . ?
H10A C10 H10B 109.5 . . ?
C7 C10 H10C 109.5 . . ?
H10A C10 H10C 109.5 . . ?
H10B C10 H10C 109.5 . . ?
C9 C11 H11A 109.5 . . ?
C9 C11 H11B 109.5 . . ?
H11A C11 H11B 109.5 . . ?
C9 C11 H11C 109.5 . . ?
H11A C11 H11C 109.5 . . ?
H11B C11 H11C 109.5 . . ?
N5 C12 C13 108.7(5) . . ?
N5 C12 C15 122.1(5) . . ?
C13 C12 C15 129.2(5) . . ?
C14 C13 C12 107.3(5) . . ?
C14 C13 H13 126.4 . . ?
C12 C13 H13 126.4 . . ?
N6 C14 C13 106.5(5) . . ?
N6 C14 C16 122.7(5) . . ?
C13 C14 C16 130.8(5) . . ?
C12 C15 H15A 109.5 . . ?
C12 C15 H15B 109.5 . . ?
H15A C15 H15B 109.5 . . ?
C12 C15 H15C 109.5 . . ?
H15A C15 H15C 109.5 . . ?
H15B C15 H15C 109.5 . . ?
C14 C16 H16A 109.5 . . ?
C14 C16 H16B 109.5 . . ?
H16A C16 H16B 109.5 . . ?
C14 C16 H16C 109.5 . . ?
H16A C16 H16C 109.5 . . ?
H16B C16 H16C 109.5 . . ?
N6 C17 N8 112.1(4) . . ?
N6 C17 H17A 109.2 . . ?
N8 C17 H17A 109.2 . . ?
N6 C17 H17B 109.2 . . ?
N8 C17 H17B 109.2 . . ?
H17A C17 H17B 107.9 . . ?
N7 C18 C19 110.0(5) . . ?
N7 C18 C21 121.0(4) . . ?
C19 C18 C21 129.0(5) . . ?
C20 C19 C18 106.7(5) . . ?
C20 C19 H19 126.6 . . ?
C18 C19 H19 126.6 . . ?
N8 C20 C19 106.8(4) . . ?
N8 C20 C22 121.9(5) . . ?
C19 C20 C22 131.2(5) . . ?
C18 C21 H21A 109.5 . . ?
C18 C21 H21B 109.5 . . ?
H21A C21 H21B 109.5 . . ?
C18 C21 H21C 109.5 . . ?
H21A C21 H21C 109.5 . . ?
H21B C21 H21C 109.5 . . ?
C20 C22 H22A 109.5 . . ?
C20 C22 H22B 109.5 . . ?
H22A C22 H22B 109.5 . . ?
C20 C22 H22C 109.5 . . ?
H22A C22 H22C 109.5 . . ?
H22B C22 H22C 109.5 . . ?
F1 C23 F3 107.4(5) . . ?
F1 C23 F2 108.6(5) . . ?
F3 C23 F2 107.8(5) . . ?
F1 C23 S1 111.7(4) . . ?
F3 C23 S1 111.0(4) . . ?
F2 C23 S1 110.1(4) . . ?
F6 C24 F5 107.4(4) . . ?
F6 C24 F4 107.8(4) . . ?
F5 C24 F4 107.5(4) . . ?
F6 C24 S2 111.5(4) . . ?
F5 C24 S2 111.6(4) . . ?
F4 C24 S2 110.7(4) . . ?

loop_
_geom_bond_atom_site_label_1
_geom_bond_atom_site_label_2
_geom_bond_distance
_geom_bond_site_symmetry_2
_geom_bond_publ_flag
Zn1 N5 2.057(4) . ?
Zn1 N7 2.080(4) . ?
Zn1 N3 2.082(4) . ?
Zn1 N1 2.096(5) . ?
Zn1 O1 2.178(4) . ?
S1 O3 1.421(4) . ?
S1 O2 1.439(5) . ?
S1 O1 1.456(4) . ?
S1 C23 1.838(6) . ?
S2 O6 1.435(4) . ?
S2 O5 1.444(4) . ?
S2 O4 1.447(4) . ?
S2 C24 1.820(5) . ?
F1 C23 1.308(7) . ?
F2 C23 1.332(6) . ?
F3 C23 1.321(7) . ?
F4 C24 1.344(6) . ?
F5 C24 1.332(7) . ?
F6 C24 1.315(6) . ?
N1 C1 1.337(7) . ?
N1 N2 1.376(6) . ?
N2 C3 1.366(7) . ?
N2 C6 1.436(7) . ?
N3 C7 1.330(7) . ?
N3 N4 1.381(5) . ?
N4 C9 1.334(7) . ?
N4 C6 1.442(6) . ?
N5 C12 1.342(7) . ?
N5 N6 1.363(5) . ?
N6 C14 1.356(7) . ?
N6 C17 1.438(7) . ?
N7 C18 1.337(7) . ?
N7 N8 1.378(6) . ?
N8 C20 1.345(7) . ?
N8 C17 1.444(7) . ?
C1 C2 1.408(7) . ?
C1 C4 1.492(8) . ?
C2 C3 1.373(8) . ?
C2 H2 0.9500 . ?
C3 C5 1.497(7) . ?
C4 H4A 0.9800 . ?
C4 H4B 0.9800 . ?
C4 H4C 0.9800 . ?
C5 H5A 0.9800 . ?
C5 H5B 0.9800 . ?
C5 H5C 0.9800 . ?
C6 H6A 0.9900 . ?
C6 H6B 0.9900 . ?
C7 C8 1.390(8) . ?
C7 C10 1.522(7) . ?
C8 C9 1.376(8) . ?
C8 H8 0.9500 . ?
C9 C11 1.503(8) . ?
C10 H10A 0.9800 . ?
C10 H10B 0.9800 . ?
C10 H10C 0.9800 . ?
C11 H11A 0.9800 . ?
C11 H11B 0.9800 . ?
C11 H11C 0.9800 . ?
C12 C13 1.406(8) . ?
C12 C15 1.487(8) . ?
C13 C14 1.362(9) . ?
C13 H13 0.9500 . ?
C14 C16 1.493(8) . ?
C15 H15A 0.9800 . ?
C15 H15B 0.9800 . ?
C15 H15C 0.9800 . ?
C16 H16A 0.9800 . ?
C16 H16B 0.9800 . ?
C16 H16C 0.9800 . ?
C17 H17A 0.9900 . ?
C17 H17B 0.9900 . ?
C18 C19 1.397(7) . ?
C18 C21 1.489(7) . ?
C19 C20 1.364(8) . ?
C19 H19 0.9500 . ?
C20 C22 1.491(7) . ?
C21 H21A 0.9800 . ?
C21 H21B 0.9800 . ?
C21 H21C 0.9800 . ?
C22 H22A 0.9800 . ?
C22 H22B 0.9800 . ?
C22 H22C 0.9800 . ?

loop_
_geom_torsion_atom_site_label_1
_geom_torsion_atom_site_label_2
_geom_torsion_atom_site_label_3
_geom_torsion_atom_site_label_4
_geom_torsion
_geom_torsion_site_symmetry_1
_geom_torsion_site_symmetry_2
_geom_torsion_site_symmetry_3
_geom_torsion_site_symmetry_4
_geom_torsion_publ_flag
O3 S1 O1 Zn1 -132.9(3) . . . . ?
O2 S1 O1 Zn1 4.0(3) . . . . ?
C23 S1 O1 Zn1 114.6(3) . . . . ?
C1 N1 N2 C3 -0.9(6) . . . . ?
Zn1 N1 N2 C3 -176.7(3) . . . . ?
C1 N1 N2 C6 -172.1(4) . . . . ?
Zn1 N1 N2 C6 12.0(6) . . . . ?
C7 N3 N4 C9 0.8(6) . . . . ?
Zn1 N3 N4 C9 170.5(4) . . . . ?
C7 N3 N4 C6 177.5(4) . . . . ?
Zn1 N3 N4 C6 -12.8(6) . . . . ?
C12 N5 N6 C14 -0.1(6) . . . . ?
Zn1 N5 N6 C14 165.2(3) . . . . ?
C12 N5 N6 C17 -179.9(5) . . . . ?
Zn1 N5 N6 C17 -14.5(6) . . . . ?
C18 N7 N8 C20 -0.6(6) . . . . ?
Zn1 N7 N8 C20 -177.5(3) . . . . ?
C18 N7 N8 C17 -175.4(5) . . . . ?
Zn1 N7 N8 C17 7.7(6) . . . . ?
N2 N1 C1 C2 0.4(6) . . . . ?
Zn1 N1 C1 C2 175.6(4) . . . . ?
N2 N1 C1 C4 -178.8(5) . . . . ?
Zn1 N1 C1 C4 -3.6(8) . . . . ?
N1 C1 C2 C3 0.2(6) . . . . ?
C4 C1 C2 C3 179.3(6) . . . . ?
N1 N2 C3 C2 1.0(6) . . . . ?
C6 N2 C3 C2 171.0(5) . . . . ?
N1 N2 C3 C5 -177.6(5) . . . . ?
C6 N2 C3 C5 -7.5(8) . . . . ?
C1 C2 C3 N2 -0.7(6) . . . . ?
C1 C2 C3 C5 177.7(5) . . . . ?
C3 N2 C6 N4 126.5(5) . . . . ?
N1 N2 C6 N4 -64.2(6) . . . . ?
C9 N4 C6 N2 -119.3(6) . . . . ?
N3 N4 C6 N2 64.8(6) . . . . ?
N4 N3 C7 C8 -0.8(6) . . . . ?
Zn1 N3 C7 C8 -168.8(4) . . . . ?
N4 N3 C7 C10 178.0(5) . . . . ?
Zn1 N3 C7 C10 10.0(8) . . . . ?
N3 C7 C8 C9 0.5(7) . . . . ?
C10 C7 C8 C9 -178.3(6) . . . . ?
N3 N4 C9 C8 -0.5(7) . . . . ?
C6 N4 C9 C8 -176.7(5) . . . . ?
N3 N4 C9 C11 178.9(6) . . . . ?
C6 N4 C9 C11 2.7(10) . . . . ?
C7 C8 C9 N4 0.0(7) . . . . ?
C7 C8 C9 C11 -179.4(7) . . . . ?
N6 N5 C12 C13 -0.3(6) . . . . ?
Zn1 N5 C12 C13 -162.5(4) . . . . ?
N6 N5 C12 C15 177.9(5) . . . . ?
Zn1 N5 C12 C15 15.7(9) . . . . ?
N5 C12 C13 C14 0.6(7) . . . . ?
C15 C12 C13 C14 -177.4(6) . . . . ?
N5 N6 C14 C13 0.5(6) . . . . ?
C17 N6 C14 C13 -179.8(5) . . . . ?
N5 N6 C14 C16 -179.0(5) . . . . ?
C17 N6 C14 C16 0.7(9) . . . . ?
C12 C13 C14 N6 -0.7(7) . . . . ?
C12 C13 C14 C16 178.8(6) . . . . ?
C14 N6 C17 N8 -110.3(6) . . . . ?
N5 N6 C17 N8 69.3(6) . . . . ?
C20 N8 C17 N6 121.9(6) . . . . ?
N7 N8 C17 N6 -64.6(6) . . . . ?
N8 N7 C18 C19 0.1(6) . . . . ?
Zn1 N7 C18 C19 176.1(4) . . . . ?
N8 N7 C18 C21 179.0(5) . . . . ?
Zn1 N7 C18 C21 -5.0(8) . . . . ?
N7 C18 C19 C20 0.4(6) . . . . ?
C21 C18 C19 C20 -178.4(5) . . . . ?
N7 N8 C20 C19 0.9(6) . . . . ?
C17 N8 C20 C19 174.8(5) . . . . ?
N7 N8 C20 C22 -178.5(5) . . . . ?
C17 N8 C20 C22 -4.6(9) . . . . ?
C18 C19 C20 N8 -0.7(6) . . . . ?
C18 C19 C20 C22 178.6(5) . . . . ?
O3 S1 C23 F1 -175.4(4) . . . . ?
O2 S1 C23 F1 60.3(5) . . . . ?
O1 S1 C23 F1 -56.3(5) . . . . ?
O3 S1 C23 F3 -55.5(4) . . . . ?
O2 S1 C23 F3 -179.9(4) . . . . ?
O1 S1 C23 F3 63.5(4) . . . . ?
O3 S1 C23 F2 63.8(5) . . . . ?
O2 S1 C23 F2 -60.5(5) . . . . ?
O1 S1 C23 F2 -177.1(4) . . . . ?
O6 S2 C24 F6 178.4(4) . . . . ?
O5 S2 C24 F6 58.0(4) . . . . ?
O4 S2 C24 F6 -62.0(4) . . . . ?
O6 S2 C24 F5 58.2(4) . . . . ?
O5 S2 C24 F5 -62.2(4) . . . . ?
O4 S2 C24 F5 177.9(4) . . . . ?
O6 S2 C24 F4 -61.6(4) . . . . ?
O5 S2 C24 F4 178.0(4) . . . . ?
O4 S2 C24 F4 58.1(4) . . . . ?
